data_1567937
loop_
_publ_author_name
'Sieg, Gr\'egoire'
'M\"uller, Igor'
'Wei\&ser, Kilian'
'Werncke, Gunnar'

_publ_section_title
;
 Taming the Stilbene Radical Anion
;
_journal_name_full 'Chemical Science'
_journal_paper_doi 10.1039/D2SC04451J
_journal_year 2022
_chemical_formula_moiety 'C33 H70 Fe K N2 O6 Si4'
_chemical_formula_sum 'C33 H70 Fe K N2 O6 Si4'
_chemical_formula_weight 798.22
_space_group_crystal_system monoclinic
_space_group_IT_number 14
_space_group_name_Hall '-P 2ybc'
_space_group_name_H-M_alt 'P 1 21/c 1'
_atom_sites_solution_hydrogens geom
_atom_sites_solution_primary dual
_audit_creation_date 2021-10-01
_audit_creation_method
;
FinalCif V85 by Daniel Kratzert, Freiburg 2022,
https://github.com/dkratzert/FinalCif
;
_audit_update_record
;
2022-06-13 deposited with the CCDC.	2022-11-09 downloaded from the CCDC.
;
_cell_angle_alpha 90
_cell_angle_beta 104.641(5)
_cell_angle_gamma 90
_cell_formula_units_Z 4
_cell_length_a 12.1227(8)
_cell_length_b 18.3502(12)
_cell_length_c 21.0291(14)
_cell_measurement_reflns_used 9017
_cell_measurement_temperature 100.0
_cell_measurement_theta_max 28.695
_cell_measurement_theta_min 1.39
_cell_volume 4526.1(5)
_computing_molecular_graphics 'Olex2 1.3-alpha (Dolomanov et al., 2009)'
_computing_publication_material 'Olex2 1.3-alpha (Dolomanov et al., 2009)'
_computing_structure_refinement 'XL n/a (Sheldrick, 2008)'
_computing_structure_solution 'XT n/a (Sheldrick, 2015)'
_diffrn_ambient_temperature 100.0
_diffrn_measured_fraction_theta_full 0.999
_diffrn_measured_fraction_theta_max 0.985
_diffrn_measurement_device_type IPDS-2
_diffrn_radiation_type MoK\a
_diffrn_radiation_wavelength 0.71073
_diffrn_reflns_av_R_equivalents 0.0459
_diffrn_reflns_av_unetI/netI 0.0488
_diffrn_reflns_Laue_measured_fraction_full 0.999
_diffrn_reflns_Laue_measured_fraction_max 0.985
_diffrn_reflns_limit_h_max 16
_diffrn_reflns_limit_h_min -16
_diffrn_reflns_limit_k_max 25
_diffrn_reflns_limit_k_min -22
_diffrn_reflns_limit_l_max 26
_diffrn_reflns_limit_l_min -28
_diffrn_reflns_number 30974
_diffrn_reflns_point_group_measured_fraction_full 0.999
_diffrn_reflns_point_group_measured_fraction_max 0.985
_diffrn_reflns_theta_full 25.242
_diffrn_reflns_theta_max 29.254
_diffrn_reflns_theta_min 1.494
_exptl_absorpt_coefficient_mu 0.569
_exptl_absorpt_correction_T_max 0.8403
_exptl_absorpt_correction_T_min 0.6648
_exptl_absorpt_correction_type numerical
_exptl_absorpt_process_details 'X-Area X-Red 1.63.1.0 (STOE, 2016)'
_exptl_crystal_colour 'dark red'
_exptl_crystal_colour_modifier dark
_exptl_crystal_colour_primary red
_exptl_crystal_density_diffrn 1.171
_exptl_crystal_description block
_exptl_crystal_F_000 1724
_exptl_crystal_size_max 0.984
_exptl_crystal_size_mid 0.524
_exptl_crystal_size_min 0.412
_refine_diff_density_max 0.741
_refine_diff_density_min -0.374
_refine_diff_density_rms 0.062
_refine_ls_extinction_method none
_refine_ls_goodness_of_fit_ref 0.951
_refine_ls_hydrogen_treatment constr
_refine_ls_matrix_type full
_refine_ls_number_parameters 437
_refine_ls_number_reflns 12149
_refine_ls_number_restraints 0
_refine_ls_restrained_S_all 0.951
_refine_ls_R_factor_all 0.0607
_refine_ls_R_factor_gt 0.0372
_refine_ls_shift/su_max 0.002
_refine_ls_shift/su_mean 0.000
_refine_ls_structure_factor_coef Fsqd
_refine_ls_weighting_details 'w=1/[\s^2^(Fo^2^)+(0.0605P)^2^] where P=(Fo^2^+2Fc^2^)/3'
_refine_ls_weighting_scheme calc
_refine_ls_wR_factor_gt 0.0944
_refine_ls_wR_factor_ref 0.1008
_reflns_Friedel_coverage 0.000
_reflns_number_gt 8543
_reflns_number_total 12149
_reflns_threshold_expression 'I > 2\s(I)'
_cod_data_source_file d2sc04451j2.cif
_cod_data_source_block 4
_cod_database_code 1567937
_shelx_shelxl_version_number 2016/6
_olex2_refinement_description
;
1. Fixed Uiso
 At 1.2 times of:
  All C(H) groups, All C(H,H) groups
 At 1.5 times of:
  All C(H,H,H) groups
2.a Ternary CH refined with riding coordinates:
 C2(H2), C3(H3)
2.b Secondary CH2 refined with riding coordinates:
 C22(H22A,H22B), C23(H23A,H23B), C24(H24A,H24B), C25(H25A,H25B), C26(H26A,
 H26B), C27(H27A,H27B), C28(H28A,H28B), C29(H29A,H29B), C30(H30A,H30B),
 C31(H31A,H31B), C32(H32A,H32B), C33(H33A,H33B)
2.c Aromatic/amide H refined with riding coordinates:
 C5(H5), C6(H6), C7(H7), C8(H8), C9(H9)
2.d Idealised Me refined as rotating group:
 C1(H1A,H1B,H1C), C10(H10A,H10B,H10C), C11(H11A,H11B,H11C), C12(H12A,H12B,
 H12C), C13(H13A,H13B,H13C), C14(H14A,H14B,H14C), C15(H15A,H15B,H15C), C16(H16A,
 H16B,H16C), C17(H17A,H17B,H17C), C18(H18A,H18B,H18C), C19(H19A,H19B,H19C),
 C20(H20A,H20B,H20C), C21(H21A,H21B,H21C)
;
_olex2_submission_special_instructions 'No special instructions were received'
_shelx_space_group_comment
;
The symmetry employed for this shelxl refinement is uniquely defined
by the following loop, which should always be used as a source of
symmetry information in preference to the above space-group names.
They are only intended as comments.
;
_shelx_estimated_absorpt_t_min 0.604
_shelx_estimated_absorpt_t_max 0.799

loop_
_space_group_symop_operation_xyz
'x, y, z'
'-x, y+1/2, -z+1/2'
'-x, -y, -z'
'x, -y-1/2, z-1/2'

loop_
_atom_site_label
_atom_site_type_symbol
_atom_site_fract_x
_atom_site_fract_y
_atom_site_fract_z
_atom_site_U_iso_or_equiv
_atom_site_adp_type
_atom_site_occupancy
_atom_site_site_symmetry_order
_atom_site_calc_flag
_atom_site_refinement_flags_posn
_atom_site_refinement_flags_adp
_atom_site_refinement_flags_occupancy
_atom_site_disorder_assembly
_atom_site_disorder_group
Fe1 Fe 0.70056(2) 0.26193(2) 0.75624(2) 0.02311(6) Uani 1 1 d . . . . .
K1 K 0.28356(3) 0.20668(2) 0.51691(2) 0.02679(8) Uani 1 1 d . . . . .
Si1 Si 0.84132(4) 0.36526(3) 0.68444(3) 0.03032(11) Uani 1 1 d . . . . .
Si2 Si 0.64019(4) 0.42864(3) 0.72199(2) 0.02850(11) Uani 1 1 d . . . . .
Si3 Si 0.86241(4) 0.25016(3) 0.89597(2) 0.03474(12) Uani 1 1 d . . . . .
Si4 Si 0.88678(4) 0.13474(3) 0.80070(2) 0.02663(10) Uani 1 1 d . . . . .
O1 O 0.20204(11) 0.06884(7) 0.46731(6) 0.0349(3) Uani 1 1 d . . . . .
O2 O 0.17732(10) 0.11505(7) 0.59040(6) 0.0331(3) Uani 1 1 d . . . . .
O3 O 0.18555(10) 0.26509(7) 0.61449(6) 0.0317(3) Uani 1 1 d . . . . .
O4 O 0.29304(10) 0.35652(7) 0.54355(6) 0.0331(3) Uani 1 1 d . . . . .
O5 O 0.31013(11) 0.30567(7) 0.42160(6) 0.0347(3) Uani 1 1 d . . . . .
O6 O 0.31246(10) 0.15647(7) 0.39413(6) 0.0347(3) Uani 1 1 d . . . . .
N1 N 0.72680(11) 0.35755(7) 0.71712(7) 0.0258(3) Uani 1 1 d . . . . .
N2 N 0.83082(12) 0.21461(8) 0.81865(7) 0.0263(3) Uani 1 1 d . . . . .
C1 C 0.56309(16) 0.13578(11) 0.79243(10) 0.0389(4) Uani 1 1 d . . . . .
H1A H 0.608081 0.107802 0.768230 0.058 Uiso 1 1 calc R U . . .
H1B H 0.486768 0.114446 0.784897 0.058 Uiso 1 1 calc R U . . .
H1C H 0.600759 0.134464 0.839505 0.058 Uiso 1 1 calc R U . . .
C2 C 0.55332(14) 0.21398(10) 0.76876(9) 0.0325(4) Uani 1 1 d . . . . .
H2 H 0.513815 0.245430 0.794980 0.039 Uiso 1 1 calc R U . . .
C3 C 0.53409(13) 0.23820(9) 0.70301(9) 0.0293(4) Uani 1 1 d . . . . .
H3 H 0.484743 0.282600 0.694156 0.035 Uiso 1 1 calc R U . . .
C4 C 0.53127(13) 0.19653(10) 0.64292(9) 0.0289(4) Uani 1 1 d . . . . .
C5 C 0.55899(15) 0.23183(11) 0.58997(9) 0.0356(4) Uani 1 1 d . . . . .
H5 H 0.576304 0.282395 0.593372 0.043 Uiso 1 1 calc R U . . .
C6 C 0.56193(16) 0.19545(12) 0.53304(10) 0.0412(5) Uani 1 1 d . . . . .
H6 H 0.582153 0.220757 0.498229 0.049 Uiso 1 1 calc R U . . .
C7 C 0.53532(16) 0.12185(12) 0.52668(10) 0.0425(5) Uani 1 1 d . . . . .
H7 H 0.538701 0.096167 0.487995 0.051 Uiso 1 1 calc R U . . .
C8 C 0.50392(15) 0.08645(11) 0.57717(10) 0.0408(5) Uani 1 1 d . . . . .
H8 H 0.484264 0.036260 0.572757 0.049 Uiso 1 1 calc R U . . .
C9 C 0.50062(14) 0.12294(10) 0.63413(10) 0.0347(4) Uani 1 1 d . . . . .
H9 H 0.477162 0.097682 0.667908 0.042 Uiso 1 1 calc R U . . .
C10 C 0.87809(17) 0.27792(11) 0.64916(10) 0.0386(4) Uani 1 1 d . . . . .
H10A H 0.902199 0.241947 0.684389 0.058 Uiso 1 1 calc R U . . .
H10B H 0.940279 0.286356 0.627982 0.058 Uiso 1 1 calc R U . . .
H10C H 0.811106 0.259594 0.616592 0.058 Uiso 1 1 calc R U . . .
C11 C 0.97383(16) 0.39337(14) 0.74725(11) 0.0504(6) Uani 1 1 d . . . . .
H11A H 0.962016 0.441306 0.764988 0.076 Uiso 1 1 calc R U . . .
H11B H 1.037715 0.395928 0.726614 0.076 Uiso 1 1 calc R U . . .
H11C H 0.990974 0.357555 0.782974 0.076 Uiso 1 1 calc R U . . .
C12 C 0.82076(18) 0.43255(12) 0.61499(11) 0.0458(5) Uani 1 1 d . . . . .
H12A H 0.757514 0.416617 0.578679 0.069 Uiso 1 1 calc R U . . .
H12B H 0.890689 0.435482 0.599811 0.069 Uiso 1 1 calc R U . . .
H12C H 0.803346 0.480617 0.630291 0.069 Uiso 1 1 calc R U . . .
C13 C 0.72329(16) 0.51335(10) 0.75388(10) 0.0387(4) Uani 1 1 d . . . . .
H13A H 0.781446 0.501795 0.794266 0.058 Uiso 1 1 calc R U . . .
H13B H 0.671466 0.550472 0.763263 0.058 Uiso 1 1 calc R U . . .
H13C H 0.760254 0.531893 0.720738 0.058 Uiso 1 1 calc R U . . .
C14 C 0.53820(15) 0.45105(10) 0.64084(10) 0.0385(4) Uani 1 1 d . . . . .
H14A H 0.581272 0.461944 0.608333 0.058 Uiso 1 1 calc R U . . .
H14B H 0.492339 0.493550 0.646072 0.058 Uiso 1 1 calc R U . . .
H14C H 0.487896 0.409315 0.625870 0.058 Uiso 1 1 calc R U . . .
C15 C 0.54616(17) 0.41461(11) 0.77979(11) 0.0439(5) Uani 1 1 d . . . . .
H15A H 0.492490 0.374843 0.763520 0.066 Uiso 1 1 calc R U . . .
H15B H 0.503694 0.459487 0.782383 0.066 Uiso 1 1 calc R U . . .
H15C H 0.593359 0.402193 0.823568 0.066 Uiso 1 1 calc R U . . .
C16 C 0.8346(4) 0.34988(17) 0.89684(14) 0.1159(16) Uani 1 1 d . . . . .
H16A H 0.867949 0.374204 0.864618 0.174 Uiso 1 1 calc R U . . .
H16B H 0.869002 0.369394 0.940755 0.174 Uiso 1 1 calc R U . . .
H16C H 0.752147 0.358546 0.885599 0.174 Uiso 1 1 calc R U . . .
C17 C 1.01498(19) 0.24133(16) 0.94146(11) 0.0583(7) Uani 1 1 d . . . . .
H17A H 1.026820 0.264186 0.984777 0.087 Uiso 1 1 calc R U . . .
H17B H 1.062964 0.265525 0.916671 0.087 Uiso 1 1 calc R U . . .
H17C H 1.035450 0.189624 0.946856 0.087 Uiso 1 1 calc R U . . .
C18 C 0.7772(2) 0.2083(2) 0.94876(13) 0.0870(11) Uani 1 1 d . . . . .
H18A H 0.696121 0.209916 0.925872 0.130 Uiso 1 1 calc R U . . .
H18B H 0.789931 0.235411 0.990125 0.130 Uiso 1 1 calc R U . . .
H18C H 0.800865 0.157504 0.958064 0.130 Uiso 1 1 calc R U . . .
C19 C 1.04111(15) 0.14244(12) 0.80139(9) 0.0386(4) Uani 1 1 d . . . . .
H19A H 1.051224 0.182325 0.772391 0.058 Uiso 1 1 calc R U . . .
H19B H 1.066792 0.096648 0.785908 0.058 Uiso 1 1 calc R U . . .
H19C H 1.086094 0.152386 0.846252 0.058 Uiso 1 1 calc R U . . .
C20 C 0.8787(2) 0.05964(11) 0.85970(11) 0.0491(5) Uani 1 1 d . . . . .
H20A H 0.923585 0.072979 0.903790 0.074 Uiso 1 1 calc R U . . .
H20B H 0.909256 0.014659 0.845687 0.074 Uiso 1 1 calc R U . . .
H20C H 0.799064 0.051987 0.860502 0.074 Uiso 1 1 calc R U . . .
C21 C 0.81559(16) 0.09747(11) 0.71701(9) 0.0381(4) Uani 1 1 d . . . . .
H21A H 0.737443 0.082741 0.715969 0.057 Uiso 1 1 calc R U . . .
H21B H 0.858303 0.055134 0.707754 0.057 Uiso 1 1 calc R U . . .
H21C H 0.813940 0.135113 0.683728 0.057 Uiso 1 1 calc R U . . .
C22 C 0.26115(17) 0.08981(11) 0.36984(9) 0.0403(4) Uani 1 1 d . . . . .
H22A H 0.301461 0.068280 0.338869 0.048 Uiso 1 1 calc R U . . .
H22B H 0.180685 0.098115 0.345882 0.048 Uiso 1 1 calc R U . . .
C23 C 0.26655(17) 0.03870(11) 0.42606(10) 0.0387(4) Uani 1 1 d . . . . .
H23A H 0.235049 -0.009385 0.409336 0.046 Uiso 1 1 calc R U . . .
H23B H 0.346732 0.031851 0.451179 0.046 Uiso 1 1 calc R U . . .
C24 C 0.19055(17) 0.01950(10) 0.51716(10) 0.0389(4) Uani 1 1 d . . . . .
H24A H 0.266498 0.007737 0.546022 0.047 Uiso 1 1 calc R U . . .
H24B H 0.154719 -0.026314 0.497163 0.047 Uiso 1 1 calc R U . . .
C25 C 0.11780(16) 0.05454(11) 0.55634(10) 0.0391(4) Uani 1 1 d . . . . .
H25A H 0.044826 0.070808 0.526778 0.047 Uiso 1 1 calc R U . . .
H25B H 0.100683 0.019096 0.588029 0.047 Uiso 1 1 calc R U . . .
C26 C 0.11655(16) 0.14910(11) 0.63172(9) 0.0366(4) Uani 1 1 d . . . . .
H26A H 0.105696 0.114293 0.665593 0.044 Uiso 1 1 calc R U . . .
H26B H 0.040498 0.164751 0.605452 0.044 Uiso 1 1 calc R U . . .
C27 C 0.18256(16) 0.21346(11) 0.66373(9) 0.0363(4) Uani 1 1 d . . . . .
H27A H 0.145767 0.234834 0.696410 0.044 Uiso 1 1 calc R U . . .
H27B H 0.261029 0.198635 0.686713 0.044 Uiso 1 1 calc R U . . .
C28 C 0.23355(15) 0.33264(11) 0.64036(9) 0.0365(4) Uani 1 1 d . . . . .
H28A H 0.314031 0.325641 0.664891 0.044 Uiso 1 1 calc R U . . .
H28B H 0.191104 0.352512 0.670993 0.044 Uiso 1 1 calc R U . . .
C29 C 0.22697(16) 0.38422(11) 0.58499(10) 0.0385(4) Uani 1 1 d . . . . .
H29A H 0.146668 0.390029 0.559703 0.046 Uiso 1 1 calc R U . . .
H29B H 0.256320 0.432560 0.602253 0.046 Uiso 1 1 calc R U . . .
C30 C 0.29332(18) 0.40461(11) 0.49058(10) 0.0412(5) Uani 1 1 d . . . . .
H30A H 0.326725 0.452066 0.507882 0.049 Uiso 1 1 calc R U . . .
H30B H 0.214216 0.413154 0.464424 0.049 Uiso 1 1 calc R U . . .
C31 C 0.36157(18) 0.37164(11) 0.44836(10) 0.0419(5) Uani 1 1 d . . . . .
H31A H 0.365462 0.405711 0.412491 0.050 Uiso 1 1 calc R U . . .
H31B H 0.440231 0.362189 0.474765 0.050 Uiso 1 1 calc R U . . .
C32 C 0.35818(17) 0.27779(12) 0.37132(9) 0.0399(4) Uani 1 1 d . . . . .
H32A H 0.440139 0.267189 0.389686 0.048 Uiso 1 1 calc R U . . .
H32B H 0.351179 0.314450 0.335988 0.048 Uiso 1 1 calc R U . . .
C33 C 0.29693(17) 0.20985(12) 0.34399(9) 0.0387(4) Uani 1 1 d . . . . .
H33A H 0.214644 0.220210 0.326678 0.046 Uiso 1 1 calc R U . . .
H33B H 0.326925 0.191542 0.307362 0.046 Uiso 1 1 calc R U . . .

loop_
_atom_site_aniso_label
_atom_site_aniso_U_11
_atom_site_aniso_U_22
_atom_site_aniso_U_33
_atom_site_aniso_U_23
_atom_site_aniso_U_13
_atom_site_aniso_U_12
Fe1 0.02268(11) 0.02031(11) 0.02646(12) -0.00015(9) 0.00643(9) -0.00118(9)
K1 0.02832(17) 0.02536(18) 0.02782(17) -0.00218(14) 0.00920(14) 0.00019(14)
Si1 0.0248(2) 0.0291(3) 0.0376(3) 0.0077(2) 0.00902(19) 0.00085(18)
Si2 0.0242(2) 0.0210(2) 0.0390(3) -0.0018(2) 0.00563(19) -0.00052(17)
Si3 0.0375(3) 0.0364(3) 0.0272(2) -0.0066(2) 0.0023(2) 0.0091(2)
Si4 0.0293(2) 0.0218(2) 0.0303(2) 0.00106(18) 0.01055(19) 0.00249(18)
O1 0.0384(7) 0.0273(7) 0.0391(7) -0.0010(5) 0.0101(6) 0.0028(5)
O2 0.0328(6) 0.0307(7) 0.0383(7) 0.0025(5) 0.0135(5) -0.0002(5)
O3 0.0338(6) 0.0351(7) 0.0270(6) 0.0001(5) 0.0091(5) 0.0014(5)
O4 0.0375(6) 0.0240(6) 0.0388(7) -0.0011(5) 0.0119(5) 0.0021(5)
O5 0.0396(7) 0.0336(7) 0.0344(7) 0.0017(5) 0.0157(6) -0.0026(6)
O6 0.0381(7) 0.0369(7) 0.0276(6) -0.0027(5) 0.0055(5) 0.0033(6)
N1 0.0242(6) 0.0203(7) 0.0319(7) 0.0018(6) 0.0052(6) -0.0009(5)
N2 0.0291(7) 0.0227(7) 0.0267(7) -0.0017(6) 0.0062(6) 0.0024(6)
C1 0.0384(10) 0.0330(10) 0.0471(11) 0.0045(9) 0.0140(8) -0.0063(8)
C2 0.0277(8) 0.0286(9) 0.0445(10) -0.0014(8) 0.0152(8) -0.0024(7)
C3 0.0206(7) 0.0256(8) 0.0402(9) -0.0022(8) 0.0050(7) -0.0001(6)
C4 0.0185(7) 0.0284(9) 0.0356(9) -0.0010(7) -0.0010(7) 0.0005(6)
C5 0.0291(9) 0.0337(10) 0.0392(10) -0.0004(8) -0.0003(8) -0.0027(7)
C6 0.0323(9) 0.0504(13) 0.0383(10) 0.0028(9) 0.0041(8) -0.0007(9)
C7 0.0332(9) 0.0492(12) 0.0402(10) -0.0123(9) 0.0000(8) 0.0052(9)
C8 0.0333(9) 0.0309(10) 0.0532(12) -0.0099(9) 0.0019(9) 0.0022(8)
C9 0.0279(8) 0.0283(9) 0.0454(10) -0.0027(8) 0.0048(8) -0.0016(7)
C10 0.0394(10) 0.0399(11) 0.0415(10) 0.0099(9) 0.0192(8) 0.0110(8)
C11 0.0250(9) 0.0614(15) 0.0631(14) -0.0002(12) 0.0081(9) -0.0063(9)
C12 0.0496(11) 0.0402(12) 0.0531(12) 0.0158(10) 0.0233(10) 0.0043(9)
C13 0.0351(9) 0.0255(9) 0.0521(11) -0.0059(8) 0.0046(8) -0.0027(7)
C14 0.0305(9) 0.0277(9) 0.0507(11) -0.0008(8) -0.0022(8) 0.0017(7)
C15 0.0444(11) 0.0323(10) 0.0609(13) -0.0069(9) 0.0242(10) 0.0027(9)
C16 0.204(4) 0.0543(18) 0.0541(16) -0.0307(14) -0.033(2) 0.051(2)
C17 0.0419(11) 0.092(2) 0.0347(11) -0.0177(12) -0.0012(9) 0.0076(12)
C18 0.0722(18) 0.152(3) 0.0467(14) -0.0368(18) 0.0337(13) -0.027(2)
C19 0.0331(9) 0.0484(12) 0.0357(9) -0.0055(9) 0.0113(8) 0.0036(8)
C20 0.0655(14) 0.0298(11) 0.0592(13) 0.0133(10) 0.0289(11) 0.0099(10)
C21 0.0386(10) 0.0302(10) 0.0441(11) -0.0121(8) 0.0081(8) 0.0006(8)
C22 0.0447(11) 0.0424(11) 0.0313(9) -0.0112(8) 0.0049(8) 0.0022(9)
C23 0.0420(10) 0.0290(10) 0.0429(10) -0.0122(8) 0.0068(8) 0.0016(8)
C24 0.0417(10) 0.0260(9) 0.0485(11) 0.0005(8) 0.0104(9) -0.0033(8)
C25 0.0358(9) 0.0327(10) 0.0501(12) 0.0054(9) 0.0130(9) -0.0044(8)
C26 0.0388(9) 0.0376(10) 0.0388(10) 0.0105(8) 0.0198(8) 0.0060(8)
C27 0.0380(9) 0.0447(11) 0.0280(8) 0.0039(8) 0.0118(7) 0.0071(8)
C28 0.0332(9) 0.0410(11) 0.0362(9) -0.0133(8) 0.0106(8) 0.0005(8)
C29 0.0386(10) 0.0295(10) 0.0478(11) -0.0080(8) 0.0117(9) 0.0032(8)
C30 0.0542(12) 0.0253(9) 0.0431(11) 0.0043(8) 0.0105(9) -0.0014(8)
C31 0.0516(11) 0.0339(10) 0.0428(11) 0.0069(8) 0.0167(9) -0.0064(9)
C32 0.0424(10) 0.0493(12) 0.0330(9) 0.0053(9) 0.0185(8) 0.0016(9)
C33 0.0410(10) 0.0504(12) 0.0262(9) 0.0046(8) 0.0112(8) 0.0079(9)

loop_
_atom_type_symbol
_atom_type_description
_atom_type_scat_dispersion_real
_atom_type_scat_dispersion_imag
_atom_type_scat_source
C C 0.0033 0.0016 'International Tables Vol C Tables 4.2.6.8 and 6.1.1.4'
H H 0.0000 0.0000 'International Tables Vol C Tables 4.2.6.8 and 6.1.1.4'
Fe Fe 0.3463 0.8444 'International Tables Vol C Tables 4.2.6.8 and 6.1.1.4'
K K 0.2009 0.2494 'International Tables Vol C Tables 4.2.6.8 and 6.1.1.4'
N N 0.0061 0.0033 'International Tables Vol C Tables 4.2.6.8 and 6.1.1.4'
O O 0.0106 0.0060 'International Tables Vol C Tables 4.2.6.8 and 6.1.1.4'
Si Si 0.0817 0.0704 'International Tables Vol C Tables 4.2.6.8 and 6.1.1.4'

loop_
_geom_angle_atom_site_label_1
_geom_angle_atom_site_label_2
_geom_angle_atom_site_label_3
_geom_angle
_geom_angle_site_symmetry_1
_geom_angle_site_symmetry_3
_geom_angle_publ_flag
N1 Fe1 C2 131.26(6) . . ?
N1 Fe1 C3 101.25(6) . . ?
N2 Fe1 N1 118.35(6) . . ?
N2 Fe1 C2 107.38(7) . . ?
N2 Fe1 C3 139.76(6) . . ?
C2 Fe1 C3 39.78(7) . . ?
O1 K1 O3 115.86(4) . . ?
O1 K1 O6 59.04(4) . . ?
O1 K1 C4 112.90(4) . . ?
O1 K1 C5 120.74(4) . . ?
O1 K1 C6 103.59(5) . . ?
O1 K1 C7 80.57(4) . . ?
O1 K1 C8 74.24(4) . . ?
O1 K1 C9 89.86(4) . . ?
O2 K1 O1 59.96(4) . . ?
O2 K1 O3 59.49(4) . . ?
O2 K1 O6 118.98(4) . . ?
O2 K1 C4 88.64(4) . . ?
O2 K1 C5 111.99(4) . . ?
O2 K1 C6 120.25(5) . . ?
O2 K1 C7 102.89(5) . . ?
O2 K1 C8 80.51(4) . . ?
O2 K1 C9 73.46(4) . . ?
O3 K1 O6 162.08(4) . . ?
O3 K1 C4 84.69(4) . . ?
O3 K1 C5 99.70(4) . . ?
O3 K1 C6 123.59(5) . . ?
O3 K1 C7 131.88(4) . . ?
O3 K1 C8 113.83(4) . . ?
O3 K1 C9 91.98(4) . . ?
O4 K1 O1 161.33(4) . . ?
O4 K1 O2 118.61(4) . . ?
O4 K1 O3 59.13(4) . . ?
O4 K1 O6 119.40(4) . . ?
O4 K1 C4 85.19(4) . . ?
O4 K1 C5 77.67(4) . . ?
O4 K1 C6 92.94(5) . . ?
O4 K1 C7 116.63(5) . . ?
O4 K1 C8 124.42(4) . . ?
O4 K1 C9 107.85(4) . . ?
O5 K1 O1 114.38(4) . . ?
O5 K1 O2 160.06(4) . . ?
O5 K1 O3 114.92(4) . . ?
O5 K1 O4 59.82(4) . . ?
O5 K1 O6 59.65(4) . . ?
O5 K1 C4 110.46(4) . . ?
O5 K1 C5 87.53(4) . . ?
O5 K1 C6 79.28(5) . . ?
O5 K1 C7 94.43(5) . . ?
O5 K1 C8 117.53(5) . . ?
O5 K1 C9 126.48(4) . . ?
O6 K1 C4 113.21(4) . . ?
O6 K1 C5 97.14(4) . . ?
O6 K1 C6 73.55(4) . . ?
O6 K1 C7 65.82(4) . . ?
O6 K1 C8 82.22(4) . . ?
O6 K1 C9 104.81(4) . . ?
C4 K1 C9 23.25(4) . . ?
C5 K1 C4 23.64(4) . . ?
C5 K1 C7 41.73(5) . . ?
C5 K1 C8 47.72(5) . . ?
C5 K1 C9 40.92(5) . . ?
C6 K1 C4 41.93(5) . . ?
C6 K1 C5 23.94(5) . . ?
C6 K1 C7 23.88(5) . . ?
C6 K1 C8 41.24(5) . . ?
C6 K1 C9 47.99(5) . . ?
C7 K1 C4 48.43(5) . . ?
C7 K1 C8 23.23(5) . . ?
C7 K1 C9 40.93(5) . . ?
C8 K1 C4 40.98(4) . . ?
C8 K1 C9 23.01(5) . . ?
N1 Si1 C10 112.95(8) . . ?
N1 Si1 C11 112.27(9) . . ?
N1 Si1 C12 113.97(8) . . ?
C10 Si1 C11 105.54(10) . . ?
C10 Si1 C12 104.67(9) . . ?
C11 Si1 C12 106.75(11) . . ?
N1 Si2 C13 111.94(8) . . ?
N1 Si2 C14 112.86(8) . . ?
N1 Si2 C15 114.81(8) . . ?
C13 Si2 C14 108.21(9) . . ?
C13 Si2 C15 103.88(10) . . ?
C14 Si2 C15 104.43(10) . . ?
N2 Si3 C16 112.85(10) . . ?
N2 Si3 C17 114.30(9) . . ?
N2 Si3 C18 112.72(11) . . ?
C16 Si3 C17 103.85(16) . . ?
C16 Si3 C18 105.70(19) . . ?
C17 Si3 C18 106.63(13) . . ?
N2 Si4 C19 112.82(9) . . ?
N2 Si4 C20 113.40(9) . . ?
N2 Si4 C21 114.03(8) . . ?
C19 Si4 C20 105.64(10) . . ?
C19 Si4 C21 104.83(9) . . ?
C20 Si4 C21 105.28(10) . . ?
C23 O1 K1 112.35(11) . . ?
C24 O1 K1 112.96(10) . . ?
C24 O1 C23 112.05(14) . . ?
C25 O2 K1 115.92(11) . . ?
C25 O2 C26 112.22(14) . . ?
C26 O2 K1 117.07(10) . . ?
C27 O3 K1 111.80(10) . . ?
C27 O3 C28 112.93(14) . . ?
C28 O3 K1 113.74(10) . . ?
C29 O4 K1 118.25(10) . . ?
C29 O4 C30 111.87(14) . . ?
C30 O4 K1 117.41(10) . . ?
C31 O5 K1 113.10(10) . . ?
C31 O5 C32 112.42(14) . . ?
C32 O5 K1 116.32(11) . . ?
C22 O6 K1 117.77(11) . . ?
C22 O6 C33 111.55(14) . . ?
C33 O6 K1 115.33(11) . . ?
Si1 N1 Fe1 118.04(7) . . ?
Si2 N1 Fe1 119.07(8) . . ?
Si2 N1 Si1 122.77(8) . . ?
Si3 N2 Fe1 114.44(7) . . ?
Si4 N2 Fe1 121.87(8) . . ?
Si4 N2 Si3 122.48(8) . . ?
H1A C1 H1B 109.5 . . ?
H1A C1 H1C 109.5 . . ?
H1B C1 H1C 109.5 . . ?
C2 C1 H1A 109.5 . . ?
C2 C1 H1B 109.5 . . ?
C2 C1 H1C 109.5 . . ?
Fe1 C2 H2 112.0 . . ?
C1 C2 Fe1 116.58(12) . . ?
C1 C2 H2 112.0 . . ?
C3 C2 Fe1 71.09(10) . . ?
C3 C2 C1 126.82(17) . . ?
C3 C2 H2 112.0 . . ?
Fe1 C3 H3 112.4 . . ?
C2 C3 Fe1 69.13(10) . . ?
C2 C3 H3 112.4 . . ?
C2 C3 C4 129.72(16) . . ?
C4 C3 Fe1 112.22(11) . . ?
C4 C3 H3 112.4 . . ?
C3 C4 K1 117.12(10) . . ?
C5 C4 K1 72.75(9) . . ?
C5 C4 C3 118.99(16) . . ?
C9 C4 K1 78.55(10) . . ?
C9 C4 C3 124.25(17) . . ?
C9 C4 C5 116.75(17) . . ?
K1 C5 H5 110.3 . . ?
C4 C5 K1 83.62(10) . . ?
C4 C5 H5 119.0 . . ?
C6 C5 K1 77.04(11) . . ?
C6 C5 C4 122.02(18) . . ?
C6 C5 H5 119.0 . . ?
K1 C6 H6 110.2 . . ?
C5 C6 K1 79.02(11) . . ?
C5 C6 H6 120.0 . . ?
C5 C6 C7 119.9(2) . . ?
C7 C6 K1 81.06(11) . . ?
C7 C6 H6 120.0 . . ?
K1 C7 H7 114.2 . . ?
C6 C7 K1 75.07(11) . . ?
C6 C7 H7 120.4 . . ?
C8 C7 K1 80.98(11) . . ?
C8 C7 C6 119.18(19) . . ?
C8 C7 H7 120.4 . . ?
K1 C8 H8 115.6 . . ?
C7 C8 K1 75.79(11) . . ?
C7 C8 H8 119.5 . . ?
C7 C8 C9 120.91(19) . . ?
C9 C8 K1 79.58(11) . . ?
C9 C8 H8 119.5 . . ?
K1 C9 H9 115.5 . . ?
C4 C9 K1 78.19(10) . . ?
C4 C9 H9 119.4 . . ?
C8 C9 K1 77.41(11) . . ?
C8 C9 C4 121.13(19) . . ?
C8 C9 H9 119.4 . . ?
Si1 C10 H10A 109.5 . . ?
Si1 C10 H10B 109.5 . . ?
Si1 C10 H10C 109.5 . . ?
H10A C10 H10B 109.5 . . ?
H10A C10 H10C 109.5 . . ?
H10B C10 H10C 109.5 . . ?
Si1 C11 H11A 109.5 . . ?
Si1 C11 H11B 109.5 . . ?
Si1 C11 H11C 109.5 . . ?
H11A C11 H11B 109.5 . . ?
H11A C11 H11C 109.5 . . ?
H11B C11 H11C 109.5 . . ?
Si1 C12 H12A 109.5 . . ?
Si1 C12 H12B 109.5 . . ?
Si1 C12 H12C 109.5 . . ?
H12A C12 H12B 109.5 . . ?
H12A C12 H12C 109.5 . . ?
H12B C12 H12C 109.5 . . ?
Si2 C13 H13A 109.5 . . ?
Si2 C13 H13B 109.5 . . ?
Si2 C13 H13C 109.5 . . ?
H13A C13 H13B 109.5 . . ?
H13A C13 H13C 109.5 . . ?
H13B C13 H13C 109.5 . . ?
Si2 C14 H14A 109.5 . . ?
Si2 C14 H14B 109.5 . . ?
Si2 C14 H14C 109.5 . . ?
H14A C14 H14B 109.5 . . ?
H14A C14 H14C 109.5 . . ?
H14B C14 H14C 109.5 . . ?
Si2 C15 H15A 109.5 . . ?
Si2 C15 H15B 109.5 . . ?
Si2 C15 H15C 109.5 . . ?
H15A C15 H15B 109.5 . . ?
H15A C15 H15C 109.5 . . ?
H15B C15 H15C 109.5 . . ?
Si3 C16 H16A 109.5 . . ?
Si3 C16 H16B 109.5 . . ?
Si3 C16 H16C 109.5 . . ?
H16A C16 H16B 109.5 . . ?
H16A C16 H16C 109.5 . . ?
H16B C16 H16C 109.5 . . ?
K1 C17 H17A 63.0 4_666 . ?
K1 C17 H17B 59.4 4_666 . ?
K1 C17 H17C 91.9 4_666 . ?
Si3 C17 K1 158.54(14) . 4_666 ?
Si3 C17 H17A 109.5 . . ?
Si3 C17 H17B 109.5 . . ?
Si3 C17 H17C 109.5 . . ?
H17A C17 H17B 109.5 . . ?
H17A C17 H17C 109.5 . . ?
H17B C17 H17C 109.5 . . ?
Si3 C18 H18A 109.5 . . ?
Si3 C18 H18B 109.5 . . ?
Si3 C18 H18C 109.5 . . ?
H18A C18 H18B 109.5 . . ?
H18A C18 H18C 109.5 . . ?
H18B C18 H18C 109.5 . . ?
Si4 C19 H19A 109.5 . . ?
Si4 C19 H19B 109.5 . . ?
Si4 C19 H19C 109.5 . . ?
H19A C19 H19B 109.5 . . ?
H19A C19 H19C 109.5 . . ?
H19B C19 H19C 109.5 . . ?
Si4 C20 H20A 109.5 . . ?
Si4 C20 H20B 109.5 . . ?
Si4 C20 H20C 109.5 . . ?
H20A C20 H20B 109.5 . . ?
H20A C20 H20C 109.5 . . ?
H20B C20 H20C 109.5 . . ?
Si4 C21 H21A 109.5 . . ?
Si4 C21 H21B 109.5 . . ?
Si4 C21 H21C 109.5 . . ?
H21A C21 H21B 109.5 . . ?
H21A C21 H21C 109.5 . . ?
H21B C21 H21C 109.5 . . ?
O6 C22 H22A 109.8 . . ?
O6 C22 H22B 109.8 . . ?
O6 C22 C23 109.30(15) . . ?
H22A C22 H22B 108.3 . . ?
C23 C22 H22A 109.8 . . ?
C23 C22 H22B 109.8 . . ?
O1 C23 C22 108.52(15) . . ?
O1 C23 H23A 110.0 . . ?
O1 C23 H23B 110.0 . . ?
C22 C23 H23A 110.0 . . ?
C22 C23 H23B 110.0 . . ?
H23A C23 H23B 108.4 . . ?
O1 C24 H24A 110.0 . . ?
O1 C24 H24B 110.0 . . ?
O1 C24 C25 108.33(15) . . ?
H24A C24 H24B 108.4 . . ?
C25 C24 H24A 110.0 . . ?
C25 C24 H24B 110.0 . . ?
O2 C25 C24 108.64(15) . . ?
O2 C25 H25A 110.0 . . ?
O2 C25 H25B 110.0 . . ?
C24 C25 H25A 110.0 . . ?
C24 C25 H25B 110.0 . . ?
H25A C25 H25B 108.3 . . ?
O2 C26 H26A 109.9 . . ?
O2 C26 H26B 109.9 . . ?
O2 C26 C27 108.87(15) . . ?
H26A C26 H26B 108.3 . . ?
C27 C26 H26A 109.9 . . ?
C27 C26 H26B 109.9 . . ?
O3 C27 C26 108.15(15) . . ?
O3 C27 H27A 110.1 . . ?
O3 C27 H27B 110.1 . . ?
C26 C27 H27A 110.1 . . ?
C26 C27 H27B 110.1 . . ?
H27A C27 H27B 108.4 . . ?
O3 C28 H28A 110.0 . . ?
O3 C28 H28B 110.0 . . ?
O3 C28 C29 108.68(15) . . ?
H28A C28 H28B 108.3 . . ?
C29 C28 H28A 110.0 . . ?
C29 C28 H28B 110.0 . . ?
O4 C29 C28 109.04(15) . . ?
O4 C29 H29A 109.9 . . ?
O4 C29 H29B 109.9 . . ?
C28 C29 H29A 109.9 . . ?
C28 C29 H29B 109.9 . . ?
H29A C29 H29B 108.3 . . ?
O4 C30 H30A 109.9 . . ?
O4 C30 H30B 109.9 . . ?
O4 C30 C31 109.10(16) . . ?
H30A C30 H30B 108.3 . . ?
C31 C30 H30A 109.9 . . ?
C31 C30 H30B 109.9 . . ?
O5 C31 C30 109.31(16) . . ?
O5 C31 H31A 109.8 . . ?
O5 C31 H31B 109.8 . . ?
C30 C31 H31A 109.8 . . ?
C30 C31 H31B 109.8 . . ?
H31A C31 H31B 108.3 . . ?
O5 C32 H32A 109.8 . . ?
O5 C32 H32B 109.8 . . ?
O5 C32 C33 109.23(15) . . ?
H32A C32 H32B 108.3 . . ?
C33 C32 H32A 109.8 . . ?
C33 C32 H32B 109.8 . . ?
O6 C33 C32 109.39(15) . . ?
O6 C33 H33A 109.8 . . ?
O6 C33 H33B 109.8 . . ?
C32 C33 H33A 109.8 . . ?
C32 C33 H33B 109.8 . . ?
H33A C33 H33B 108.2 . . ?

loop_
_geom_bond_atom_site_label_1
_geom_bond_atom_site_label_2
_geom_bond_distance
_geom_bond_site_symmetry_2
_geom_bond_publ_flag
Fe1 N1 1.9973(14) . ?
Fe1 N2 1.9805(14) . ?
Fe1 C2 2.0655(17) . ?
Fe1 C3 2.0912(16) . ?
K1 O1 2.8182(13) . ?
K1 O2 2.8073(13) . ?
K1 O3 2.8291(13) . ?
K1 O4 2.8027(13) . ?
K1 O5 2.7833(13) . ?
K1 O6 2.8452(13) . ?
K1 C4 3.4715(16) . ?
K1 C5 3.3360(18) . ?
K1 C6 3.3116(19) . ?
K1 C7 3.386(2) . ?
K1 C8 3.4493(19) . ?
K1 C9 3.4760(18) . ?
Si1 N1 1.7034(15) . ?
Si1 C10 1.867(2) . ?
Si1 C11 1.876(2) . ?
Si1 C12 1.880(2) . ?
Si2 N1 1.6938(14) . ?
Si2 C13 1.8813(18) . ?
Si2 C14 1.8824(19) . ?
Si2 C15 1.882(2) . ?
Si3 N2 1.7034(14) . ?
Si3 C16 1.862(3) . ?
Si3 C17 1.862(2) . ?
Si3 C18 1.862(3) . ?
Si4 N2 1.6971(14) . ?
Si4 C19 1.8726(19) . ?
Si4 C20 1.874(2) . ?
Si4 C21 1.8820(18) . ?
O1 C23 1.419(2) . ?
O1 C24 1.418(2) . ?
O2 C25 1.416(2) . ?
O2 C26 1.418(2) . ?
O3 C27 1.411(2) . ?
O3 C28 1.418(2) . ?
O4 C29 1.418(2) . ?
O4 C30 1.422(2) . ?
O5 C31 1.412(2) . ?
O5 C32 1.425(2) . ?
O6 C22 1.408(2) . ?
O6 C33 1.416(2) . ?
C1 H1A 0.9800 . ?
C1 H1B 0.9800 . ?
C1 H1C 0.9800 . ?
C1 C2 1.514(3) . ?
C2 H2 1.0000 . ?
C2 C3 1.414(3) . ?
C3 H3 1.0000 . ?
C3 C4 1.470(2) . ?
C4 C5 1.401(3) . ?
C4 C9 1.400(2) . ?
C5 H5 0.9500 . ?
C5 C6 1.379(3) . ?
C6 H6 0.9500 . ?
C6 C7 1.387(3) . ?
C7 H7 0.9500 . ?
C7 C8 1.378(3) . ?
C8 H8 0.9500 . ?
C8 C9 1.382(3) . ?
C9 H9 0.9500 . ?
C10 H10A 0.9800 . ?
C10 H10B 0.9800 . ?
C10 H10C 0.9800 . ?
C11 H11A 0.9800 . ?
C11 H11B 0.9800 . ?
C11 H11C 0.9800 . ?
C12 H12A 0.9800 . ?
C12 H12B 0.9800 . ?
C12 H12C 0.9800 . ?
C13 H13A 0.9800 . ?
C13 H13B 0.9800 . ?
C13 H13C 0.9800 . ?
C14 H14A 0.9800 . ?
C14 H14B 0.9800 . ?
C14 H14C 0.9800 . ?
C15 H15A 0.9800 . ?
C15 H15B 0.9800 . ?
C15 H15C 0.9800 . ?
C16 H16A 0.9800 . ?
C16 H16B 0.9800 . ?
C16 H16C 0.9800 . ?
C17 H17A 0.9800 . ?
C17 H17B 0.9800 . ?
C17 H17C 0.9800 . ?
C18 H18A 0.9800 . ?
C18 H18B 0.9800 . ?
C18 H18C 0.9800 . ?
C19 H19A 0.9800 . ?
C19 H19B 0.9800 . ?
C19 H19C 0.9800 . ?
C20 H20A 0.9800 . ?
C20 H20B 0.9800 . ?
C20 H20C 0.9800 . ?
C21 H21A 0.9800 . ?
C21 H21B 0.9800 . ?
C21 H21C 0.9800 . ?
C22 H22A 0.9900 . ?
C22 H22B 0.9900 . ?
C22 C23 1.498(3) . ?
C23 H23A 0.9900 . ?
C23 H23B 0.9900 . ?
C24 H24A 0.9900 . ?
C24 H24B 0.9900 . ?
C24 C25 1.496(3) . ?
C25 H25A 0.9900 . ?
C25 H25B 0.9900 . ?
C26 H26A 0.9900 . ?
C26 H26B 0.9900 . ?
C26 C27 1.489(3) . ?
C27 H27A 0.9900 . ?
C27 H27B 0.9900 . ?
C28 H28A 0.9900 . ?
C28 H28B 0.9900 . ?
C28 C29 1.487(3) . ?
C29 H29A 0.9900 . ?
C29 H29B 0.9900 . ?
C30 H30A 0.9900 . ?
C30 H30B 0.9900 . ?
C30 C31 1.487(3) . ?
C31 H31A 0.9900 . ?
C31 H31B 0.9900 . ?
C32 H32A 0.9900 . ?
C32 H32B 0.9900 . ?
C32 C33 1.490(3) . ?
C33 H33A 0.9900 . ?
C33 H33B 0.9900 . ?
